data_8101322
loop_
_publ_author_name
'Tarafder, M. T. H.'
'Saravanan, N.'
'Crouse, K. A.'
'Yamin, Bohari M.'
'Raj, S. Shanmuga Sundara'
'Razak, I. A.'
'Fun, Hoong-Kun'

_publ_section_title
;
Crystal structure of 2,5-di-S-benzyl(1-thia-3,4-diazacyclopenta-2,
5-diene), C~16~H~14~N~2~S~3~
;
_journal_issue 4
_journal_name_full 'Zeitschrift f\"ur Kristallographie - New Crystal Structures'
_journal_page_first 485
_journal_page_last 486
_journal_volume 215
_journal_year 2000
_chemical_formula_sum 'C16 H14 N2 S3'
_chemical_formula_weight 330.47
_space_group_IT_number 61
_symmetry_cell_setting orthorhombic
_symmetry_space_group_name_Hall '-P 2ac 2ab'
_symmetry_space_group_name_H-M 'P b c a'
_cell_angle_alpha 90.00
_cell_angle_beta 90.00
_cell_angle_gamma 90.00
_cell_formula_units_Z 8
_cell_length_a 8.7643(1)
_cell_length_b 10.3305(2)
_cell_length_c 36.0581(1)
_cell_measurement_temperature 293(2)
_cell_volume 3264.69(7)
_diffrn_ambient_temperature 293(2)
_exptl_crystal_density_diffrn 1.345
_cod_depositor_comments
;
The following automatic conversions were performed:
'_symmetry_cell_setting' value 'Orthorhombic' changed to 'orthorhombic'
according to '/home/saulius/struct/CIF-dictionaries/cif_core.dic'
dictionary named 'cif_core.dic' version 2.4.1 from 2010-06-29.

Automatic conversion script
Id: cif_fix_enum 1527 2010-12-29 10:47:43Z saulius 
;
_cod_database_code 8101322

loop_
_symmetry_equiv_pos_as_xyz
'x, y, z'
'-x+1/2, -y, z+1/2'
'-x, y+1/2, -z+1/2'
'x+1/2, -y+1/2, -z'
'-x, -y, -z'
'x-1/2, y, -z-1/2'
'x, -y-1/2, z-1/2'
'-x-1/2, y-1/2, z'

loop_
_atom_site_label
_atom_site_type_symbol
_atom_site_fract_x
_atom_site_fract_y
_atom_site_fract_z
_atom_site_U_iso_or_equiv
_atom_site_adp_type
_atom_site_occupancy
_atom_site_symmetry_multiplicity
_atom_site_Wyckoff_symbol
_atom_site_calc_flag
_atom_site_refinement_flags
_atom_site_disorder_assembly
_atom_site_disorder_group
S1 S 0.16327(7) 0.98015(7) 0.344276(16) 0.0549(2) Uani 1 8 c d . . .
S2 S 0.09961(7) 0.97803(6) 0.427945(15) 0.04718(17) Uani 1 8 c d . . .
S3 S 0.19956(8) 1.08320(7) 0.501834(17) 0.0549(2) Uani 1 8 c d . . .
N1 N 0.3103(2) 1.1106(2) 0.39693(6) 0.0541(5) Uani 1 8 c d . . .
N2 N 0.3226(2) 1.1368(2) 0.43466(5) 0.0505(5) Uani 1 8 c d . . .
C1 C -0.0484(3) 0.8207(2) 0.31472(6) 0.0468(5) Uani 1 8 c d . . .
C2 C -0.1420(3) 0.8900(3) 0.29124(8) 0.0689(8) Uani 1 8 c d . . .
H2A H -0.1758 0.9718 0.2982 0.083 Uiso 1 8 c calc R . .
C3 C -0.1859(4) 0.8395(4) 0.25759(10) 0.0941(11) Uani 1 8 c d . . .
H3A H -0.2495 0.8867 0.2420 0.113 Uiso 1 8 c calc R . .
C4 C -0.1359(4) 0.7199(4) 0.24717(10) 0.0977(12) Uani 1 8 c d . . .
H4A H -0.1640 0.6864 0.2242 0.117 Uiso 1 8 c calc R . .
C5 C -0.0446(4) 0.6490(4) 0.27024(11) 0.0948(11) Uani 1 8 c d . . .
H5A H -0.0115 0.5671 0.2631 0.114 Uiso 1 8 c calc R . .
C6 C -0.0013(3) 0.6997(3) 0.30433(8) 0.0697(8) Uani 1 8 c d . . .
H6A H 0.0599 0.6512 0.3202 0.084 Uiso 1 8 c calc R . .
C7 C -0.0006(3) 0.8756(2) 0.35150(6) 0.0493(6) Uani 1 8 c d . . .
H7A H 0.0258 0.8061 0.3684 0.059 Uiso 1 8 c calc R . .
H7B H -0.0839 0.9247 0.3623 0.059 Uiso 1 8 c calc R . .
C8 C 0.2007(2) 1.0303(2) 0.38948(6) 0.0413(5) Uani 1 8 c d . . .
C9 C 0.2202(2) 1.0752(2) 0.45375(6) 0.0412(5) Uani 1 8 c d . . .
C10 C 0.3428(3) 1.2041(3) 0.51274(8) 0.0701(8) Uani 1 8 c d . . .
H10A H 0.4424 1.1740 0.5048 0.084 Uiso 1 8 c calc R . .
H10B H 0.3202 1.2839 0.4997 0.084 Uiso 1 8 c calc R . .
C11 C 0.3435(3) 1.2281(2) 0.55378(7) 0.0489(6) Uani 1 8 c d . . .
C12 C 0.4529(3) 1.1729(3) 0.57618(8) 0.0637(7) Uani 1 8 c d . . .
H12A H 0.5251 1.1174 0.5659 0.076 Uiso 1 8 c calc R . .
C13 C 0.4565(4) 1.1990(3) 0.61364(8) 0.0717(8) Uani 1 8 c d . . .
H13A H 0.5313 1.1613 0.6284 0.086 Uiso 1 8 c calc R . .
C14 C 0.3513(3) 1.2797(3) 0.62928(8) 0.0622(7) Uani 1 8 c d . . .
H14A H 0.3545 1.2974 0.6546 0.075 Uiso 1 8 c calc R . .
C15 C 0.2410(3) 1.3344(3) 0.60751(8) 0.0600(7) Uani 1 8 c d . . .
H15A H 0.1689 1.3894 0.6180 0.072 Uiso 1 8 c calc R . .
C16 C 0.2362(3) 1.3085(2) 0.56994(7) 0.0550(6) Uani 1 8 c d . . .
H16A H 0.1602 1.3455 0.5554 0.066 Uiso 1 8 c calc R . .

loop_
_atom_site_aniso_label
_atom_site_aniso_U_11
_atom_site_aniso_U_22
_atom_site_aniso_U_33
_atom_site_aniso_U_23
_atom_site_aniso_U_13
_atom_site_aniso_U_12
S1 0.0541(4) 0.0740(5) 0.0366(3) 0.0023(3) 0.0041(3) -0.0167(3)
S2 0.0492(3) 0.0545(4) 0.0379(3) 0.0015(2) 0.0040(2) -0.0161(3)
S3 0.0640(4) 0.0601(4) 0.0404(3) -0.0016(3) 0.0026(3) -0.0197(3)
N1 0.0539(12) 0.0647(14) 0.0438(11) 0.0033(9) 0.0064(9) -0.0185(10)
N2 0.0525(11) 0.0556(12) 0.0435(11) -0.0001(9) 0.0026(9) -0.0136(9)
C1 0.0423(12) 0.0524(14) 0.0457(13) 0.0007(10) -0.0002(10) -0.0085(10)
C2 0.085(2) 0.0618(18) 0.0594(17) 0.0005(13) -0.0209(15) 0.0000(15)
C3 0.108(3) 0.104(3) 0.070(2) 0.001(2) -0.0423(19) -0.014(2)
C4 0.096(3) 0.132(3) 0.065(2) -0.037(2) -0.0084(19) -0.027(2)
C5 0.078(2) 0.098(3) 0.109(3) -0.048(2) 0.003(2) 0.000(2)
C6 0.0601(17) 0.0732(19) 0.076(2) -0.0140(15) -0.0034(14) 0.0074(14)
C7 0.0504(13) 0.0568(15) 0.0407(13) 0.0014(10) 0.0013(10) -0.0093(11)
C8 0.0405(11) 0.0456(12) 0.0378(11) 0.0055(9) 0.0046(9) -0.0049(10)
C9 0.0433(12) 0.0377(12) 0.0426(12) 0.0017(9) -0.0014(9) -0.0016(9)
C10 0.0788(19) 0.078(2) 0.0531(16) -0.0134(14) 0.0086(14) -0.0348(15)
C11 0.0490(13) 0.0505(14) 0.0473(13) -0.0047(11) 0.0024(11) -0.0161(11)
C12 0.0586(16) 0.0572(17) 0.0755(19) -0.0103(14) -0.0007(14) 0.0075(13)
C13 0.0691(19) 0.0741(19) 0.072(2) 0.0054(15) -0.0241(16) -0.0015(15)
C14 0.0731(19) 0.0668(18) 0.0467(15) -0.0041(13) 0.0002(13) -0.0222(14)
C15 0.0554(15) 0.0584(16) 0.0660(17) -0.0067(13) 0.0147(13) -0.0078(13)
C16 0.0450(13) 0.0587(15) 0.0612(16) 0.0079(12) -0.0046(12) -0.0055(11)

loop_
_geom_bond_atom_site_label_1
_geom_bond_atom_site_label_2
_geom_bond_distance
_geom_bond_site_symmetry_2
_geom_bond_publ_flag
S1 C8 1.741(2) . ?
S1 C7 1.816(2) . ?
S2 C9 1.729(2) . ?
S2 C8 1.732(2) . ?
S3 C9 1.745(2) . ?
S3 C10 1.813(3) . ?
N1 C8 1.298(3) . ?
N1 N2 1.391(3) . ?
N2 C9 1.298(3) . ?
C1 C6 1.368(4) . ?
C1 C2 1.379(3) . ?
C1 C7 1.502(3) . ?
C2 C3 1.376(4) . ?
C2 H2A 0.9300 . ?
C3 C4 1.364(5) . ?
C3 H3A 0.9300 . ?
C4 C5 1.367(5) . ?
C4 H4A 0.9300 . ?
C5 C6 1.389(4) . ?
C5 H5A 0.9300 . ?
C6 H6A 0.9300 . ?
C7 H7A 0.9700 . ?
C7 H7B 0.9700 . ?
C10 C11 1.501(4) . ?
C10 H10A 0.9700 . ?
C10 H10B 0.9700 . ?
C11 C12 1.378(4) . ?
C11 C16 1.383(4) . ?
C12 C13 1.378(4) . ?
C12 H12A 0.9300 . ?
C13 C14 1.365(4) . ?
C13 H13A 0.9300 . ?
C14 C15 1.367(4) . ?
C14 H14A 0.9300 . ?
C15 C16 1.382(4) . ?
C15 H15A 0.9300 . ?
C16 H16A 0.9300 . ?

loop_
_cod_related_entry_id
_cod_related_entry_database
_cod_related_entry_code
1 ChemSpider 489225
